data_4312647
loop_
_publ_author_name
'Chih-Chieh Wang'
'Cheng-Han Yang'
'Shih-Min Tseng'
'Gene-Hsiang Lee'
'Yung-Ping Chiang'
'Hwo-Shuenn Sheu'

_publ_section_title
;
 Self-Assembly of a Mixed-Ligand Metal-Coordination Polymeric Network of
 Cadmium(II) Croconate with 4,4'-Bipyridine
;
_journal_name_full 'Inorganic Chemistry'
_journal_page_first 8294
_journal_page_last 8299
_journal_paper_doi 10.1021/ic0301876
_journal_volume 42
_journal_year 2003
_chemical_formula_sum 'C20 H12 Cd2 N2 O12'
_chemical_formula_weight 697.12
_chemical_name_systematic
;
  ?
;
_space_group_IT_number 14
_symmetry_cell_setting monoclinic
_symmetry_space_group_name_Hall '-P 2yn'
_symmetry_space_group_name_H-M 'P 1 21/n 1'
_atom_sites_solution_hydrogens geom
_atom_sites_solution_primary direct
_atom_sites_solution_secondary difmap
_audit_creation_method SHELXL-97
_cell_angle_alpha 90.00
_cell_angle_beta 99.95
_cell_angle_gamma 90.00
_cell_formula_units_Z 4
_cell_length_a 15.9623(3)
_cell_length_b 7.5837(1)
_cell_length_c 18.1181(3)
_cell_measurement_reflns_used 9767
_cell_measurement_temperature 295(2)
_cell_measurement_theta_max 27.50
_cell_measurement_theta_min 1.57
_cell_volume 2160.27(6)
_computing_cell_refinement 'Bruker SAINT'
_computing_data_collection 'Bruker SMART'
_computing_data_reduction 'Bruker SAINT'
_computing_molecular_graphics 'Bruker SHELXTL'
_computing_publication_material 'Bruker SHELXTL'
_computing_structure_refinement 'SHELXL-97 (Sheldrick, 1997)'
_computing_structure_solution 'SHELXS-97 (Sheldrick, 1990)'
_diffrn_ambient_temperature 295(2)
_diffrn_measured_fraction_theta_full 1.000
_diffrn_measured_fraction_theta_max 1.000
_diffrn_measurement_device_type 'Bruker SMART CCD area detector'
_diffrn_measurement_method 'phi and omega scans'
_diffrn_radiation_monochromator graphite
_diffrn_radiation_source 'fine-focus sealed tube'
_diffrn_radiation_type MoK\a
_diffrn_radiation_wavelength 0.71073
_diffrn_reflns_av_R_equivalents 0.0274
_diffrn_reflns_av_sigmaI/netI 0.0241
_diffrn_reflns_limit_h_max 20
_diffrn_reflns_limit_h_min -19
_diffrn_reflns_limit_k_max 9
_diffrn_reflns_limit_k_min -9
_diffrn_reflns_limit_l_max 23
_diffrn_reflns_limit_l_min -23
_diffrn_reflns_number 22287
_diffrn_reflns_theta_full 27.50
_diffrn_reflns_theta_max 27.50
_diffrn_reflns_theta_min 1.57
_diffrn_standards_decay_% 0
_exptl_absorpt_coefficient_mu 2.042
_exptl_absorpt_correction_T_max 0.8621
_exptl_absorpt_correction_T_min 0.7207
_exptl_absorpt_correction_type multi-scan
_exptl_crystal_colour lighy-yellow
_exptl_crystal_density_diffrn 2.143
_exptl_crystal_density_meas ?
_exptl_crystal_density_method 'not measured'
_exptl_crystal_description plate
_exptl_crystal_F_000 1352
_exptl_crystal_size_max 0.25
_exptl_crystal_size_mid 0.17
_exptl_crystal_size_min 0.04
_refine_diff_density_max 0.823
_refine_diff_density_min -0.501
_refine_diff_density_rms 0.187
_refine_ls_extinction_coef 0.00253(14)
_refine_ls_extinction_expression Fc^*^=kFc[1+0.001xFc^2^\l^3^/sin(2\q)]^-1/4^
_refine_ls_extinction_method SHELXL
_refine_ls_goodness_of_fit_ref 1.008
_refine_ls_hydrogen_treatment mixed
_refine_ls_matrix_type full
_refine_ls_number_parameters 338
_refine_ls_number_reflns 4953
_refine_ls_number_restraints 4
_refine_ls_restrained_S_all 1.008
_refine_ls_R_factor_all 0.0339
_refine_ls_R_factor_gt 0.0227
_refine_ls_shift/su_max 0.001
_refine_ls_shift/su_mean 0.000
_refine_ls_structure_factor_coef Fsqd
_refine_ls_weighting_details 'calc w=1/[\s^2^(Fo^2^)+(0.0410P)^2^+0.0000P] where P=(Fo^2^+2Fc^2^)/3'
_refine_ls_weighting_scheme calc
_refine_ls_wR_factor_gt 0.0528
_refine_ls_wR_factor_ref 0.0660
_reflns_number_gt 4035
_reflns_number_total 4953
_reflns_threshold_expression >2sigma(I)
_cod_data_source_file ic0301876.cif
_cod_data_source_block ic8523
_cod_depositor_comments
;
The following automatic conversions were performed:

'_symmetry_cell_setting' value 'Monoclinic' changed to 'monoclinic'
according to the built-in table from CIF Core dictionary named
'cif_core.dic' version 2.4.1 from 2010-06-29.

Automatic conversion script
Id: cif_fix_values 1646 2011-03-28 12:23:43Z adriana 

The following automatic conversions were performed:

'_exptl_crystal_density_meas' value 'not_measured' was changed to '?'
- the value is perceived as not measured.

Automatic conversion script
Id: cif_fix_values 3008 2015-01-20 13:52:24Z robertas 
;
_cod_original_cell_volume 2160.25(6)
_cod_database_code 4312647

loop_
_symmetry_equiv_pos_as_xyz
'x, y, z'
'-x+1/2, y+1/2, -z+1/2'
'-x, -y, -z'
'x-1/2, -y-1/2, z-1/2'

loop_
_atom_site_label
_atom_site_type_symbol
_atom_site_fract_x
_atom_site_fract_y
_atom_site_fract_z
_atom_site_U_iso_or_equiv
_atom_site_adp_type
_atom_site_occupancy
_atom_site_symmetry_multiplicity
_atom_site_calc_flag
_atom_site_refinement_flags
_atom_site_disorder_assembly
_atom_site_disorder_group
Cd1 Cd -0.105374(12) 1.09314(2) -0.380377(11) 0.02195(7) Uani 1 1 d . . .
Cd2 Cd 0.171040(13) 1.11681(3) -0.367175(11) 0.02537(7) Uani 1 1 d . . .
O1 O -0.09543(13) 1.0913(3) -0.24299(12) 0.0312(5) Uani 1 1 d . . .
O2 O 0.03771(12) 1.1024(2) -0.33368(11) 0.0254(4) Uani 1 1 d . . .
O3 O 0.19876(13) 1.1470(3) -0.23775(12) 0.0367(5) Uani 1 1 d . . .
O4 O 0.17203(17) 1.1271(4) -0.08052(14) 0.0691(9) Uani 1 1 d . . .
O5 O -0.01367(17) 1.1169(4) -0.08368(13) 0.0572(8) Uani 1 1 d . . .
O6 O -0.10825(13) 1.2758(2) -0.49053(11) 0.0336(5) Uani 1 1 d . . .
O7 O -0.08737(15) 1.3981(2) -0.34167(11) 0.0334(5) Uani 1 1 d . . .
O8 O -0.08871(14) 0.7948(3) -0.34395(11) 0.0349(5) Uani 1 1 d . . .
O9 O -0.12430(14) 0.9000(2) -0.49853(11) 0.0292(5) Uani 1 1 d . . .
O10 O 0.13604(15) 1.4069(2) -0.40655(12) 0.0344(5) Uani 1 1 d . . .
O11 O 0.16838(15) 0.8195(3) -0.35972(13) 0.0398(5) Uani 1 1 d D . .
H11 H 0.151(2) 0.776(5) -0.4057(10) 0.060 Uiso 1 1 d D . .
H11' H 0.2154(14) 0.761(4) -0.3407(19) 0.060 Uiso 1 1 d D . .
N1 N -0.24654(16) 1.0971(3) -0.38007(15) 0.0333(6) Uani 1 1 d . . .
N2 N 0.31287(17) 1.1360(4) -0.36910(15) 0.0353(6) Uani 1 1 d . . .
C1 C -0.01817(19) 1.1005(3) -0.21752(16) 0.0267(6) Uani 1 1 d . . .
C2 C 0.04873(18) 1.1070(3) -0.26190(16) 0.0242(6) Uani 1 1 d . . .
C3 C 0.12881(19) 1.1260(4) -0.21432(17) 0.0292(6) Uani 1 1 d . . .
C4 C 0.1168(2) 1.1221(5) -0.13631(18) 0.0409(8) Uani 1 1 d . . .
C5 C 0.0225(2) 1.1114(4) -0.13750(18) 0.0377(8) Uani 1 1 d . . .
C6 C -0.10733(18) 1.4360(4) -0.47397(16) 0.0256(6) Uani 1 1 d . . .
C7 C -0.09514(18) 1.4980(4) -0.39651(15) 0.0253(6) Uani 1 1 d . . .
C8 C -0.09742(17) 1.6917(4) -0.39749(15) 0.0257(6) Uani 1 1 d . . .
C9 C -0.11417(17) 1.7427(3) -0.47558(15) 0.0243(6) Uani 1 1 d . . .
C10 C -0.12037(19) 1.5896(3) -0.52377(16) 0.0261(6) Uani 1 1 d . . .
C12 C -0.3004(2) 1.1800(6) -0.4323(2) 0.0601(12) Uani 1 1 d . . .
H12A H -0.2791 1.2309 -0.4719 0.072 Uiso 1 1 calc R . .
C13 C -0.3860(2) 1.1955(6) -0.4317(2) 0.0600(12) Uani 1 1 d . . .
H13A H -0.4207 1.2565 -0.4697 0.072 Uiso 1 1 calc R . .
C14 C -0.4199(2) 1.1207(4) -0.37466(18) 0.0330(7) Uani 1 1 d . . .
C15 C -0.3643(2) 1.0294(6) -0.3210(2) 0.0606(12) Uani 1 1 d . . .
H15A H -0.3844 0.9744 -0.2816 0.073 Uiso 1 1 calc R . .
C16 C -0.2796(2) 1.0201(6) -0.3259(2) 0.0604(12) Uani 1 1 d . . .
H16A H -0.2436 0.9568 -0.2895 0.073 Uiso 1 1 calc R . .
C17 C -0.51298(19) 1.1297(4) -0.37217(18) 0.0321(7) Uani 1 1 d . . .
C18 C -0.5715(2) 1.1725(6) -0.4348(2) 0.0580(12) Uani 1 1 d . . .
H18A H -0.5533 1.2004 -0.4795 0.070 Uiso 1 1 calc R . .
C19 C -0.6564(2) 1.1740(6) -0.4311(2) 0.0595(12) Uani 1 1 d . . .
H19A H -0.6947 1.2031 -0.4741 0.071 Uiso 1 1 calc R . .
C20 C -0.6300(2) 1.0980(4) -0.30765(19) 0.0403(8) Uani 1 1 d . . .
H20A H -0.6496 1.0738 -0.2633 0.048 Uiso 1 1 calc R . .
C21 C -0.5440(2) 1.0932(5) -0.3074(2) 0.0422(8) Uani 1 1 d . . .
H21A H -0.5067 1.0655 -0.2636 0.051 Uiso 1 1 calc R . .
O12 O -0.2055(3) 1.1139(8) -0.0952(4) 0.144(2) Uani 1 1 d D . .
H12 H -0.1496(17) 1.103(10) -0.076(5) 0.216 Uiso 1 1 d D . .
H12' H -0.223(6) 1.059(12) -0.139(3) 0.216 Uiso 1 1 d D . .

loop_
_atom_site_aniso_label
_atom_site_aniso_U_11
_atom_site_aniso_U_22
_atom_site_aniso_U_33
_atom_site_aniso_U_23
_atom_site_aniso_U_13
_atom_site_aniso_U_12
Cd1 0.02037(12) 0.02014(11) 0.02516(11) 0.00063(8) 0.00341(8) 0.00051(7)
Cd2 0.02134(12) 0.03204(13) 0.02364(12) 0.00340(8) 0.00641(8) 0.00091(8)
O1 0.0251(11) 0.0389(12) 0.0311(11) -0.0027(9) 0.0089(9) -0.0018(9)
O2 0.0216(10) 0.0341(11) 0.0213(10) -0.0008(8) 0.0055(8) 0.0010(8)
O3 0.0251(11) 0.0557(14) 0.0292(11) -0.0073(10) 0.0047(9) -0.0067(10)
O4 0.0425(16) 0.135(3) 0.0269(13) -0.0189(15) -0.0022(12) -0.0089(16)
O5 0.0445(16) 0.102(2) 0.0285(13) -0.0118(13) 0.0172(11) -0.0107(14)
O6 0.0522(13) 0.0188(10) 0.0298(11) -0.0024(8) 0.0071(10) -0.0011(9)
O7 0.0519(14) 0.0238(10) 0.0242(11) 0.0013(8) 0.0057(10) 0.0031(9)
O8 0.0535(14) 0.0231(10) 0.0266(11) -0.0020(9) 0.0022(9) 0.0033(10)
O9 0.0384(12) 0.0189(10) 0.0301(11) 0.0029(8) 0.0052(9) 0.0010(8)
O10 0.0519(15) 0.0271(11) 0.0242(11) 0.0001(8) 0.0067(10) -0.0004(9)
O11 0.0430(14) 0.0344(12) 0.0386(13) -0.0043(10) -0.0020(11) 0.0089(11)
N1 0.0230(13) 0.0434(16) 0.0340(14) 0.0080(11) 0.0064(11) 0.0019(11)
N2 0.0229(13) 0.0487(16) 0.0351(15) 0.0044(12) 0.0075(11) 0.0002(11)
C1 0.0284(16) 0.0265(15) 0.0265(15) -0.0031(11) 0.0087(12) -0.0016(11)
C2 0.0240(15) 0.0244(14) 0.0245(14) -0.0015(11) 0.0054(11) 0.0003(11)
C3 0.0241(15) 0.0354(16) 0.0285(15) -0.0048(12) 0.0060(12) -0.0037(12)
C4 0.0338(18) 0.061(2) 0.0273(16) -0.0078(15) 0.0043(14) -0.0063(15)
C5 0.0371(18) 0.051(2) 0.0265(16) -0.0075(14) 0.0103(14) -0.0057(15)
C6 0.0280(16) 0.0222(13) 0.0271(15) -0.0003(11) 0.0061(12) -0.0017(11)
C7 0.0292(15) 0.0201(13) 0.0269(15) -0.0005(11) 0.0051(12) 0.0018(11)
C8 0.0271(15) 0.0215(14) 0.0283(15) -0.0016(11) 0.0040(12) 0.0010(11)
C9 0.0245(14) 0.0206(13) 0.0282(14) -0.0004(11) 0.0057(11) -0.0003(11)
C10 0.0270(15) 0.0227(13) 0.0290(15) 0.0006(11) 0.0057(12) -0.0009(11)
C12 0.0279(18) 0.108(3) 0.047(2) 0.044(2) 0.0122(16) 0.011(2)
C13 0.0248(18) 0.104(3) 0.052(2) 0.044(2) 0.0080(16) 0.010(2)
C14 0.0228(16) 0.0430(18) 0.0334(17) 0.0050(13) 0.0059(13) -0.0006(13)
C15 0.029(2) 0.104(3) 0.050(2) 0.041(2) 0.0103(16) 0.001(2)
C16 0.029(2) 0.097(3) 0.057(2) 0.043(2) 0.0098(17) 0.007(2)
C17 0.0218(15) 0.0409(17) 0.0346(17) 0.0038(13) 0.0078(13) -0.0004(13)
C18 0.0225(17) 0.116(4) 0.0374(19) 0.025(2) 0.0111(15) 0.004(2)
C19 0.0283(19) 0.113(4) 0.038(2) 0.025(2) 0.0061(15) 0.004(2)
C20 0.0284(17) 0.063(2) 0.0317(17) 0.0061(15) 0.0116(14) 0.0004(15)
C21 0.0258(17) 0.064(2) 0.0361(18) 0.0079(16) 0.0043(14) 0.0016(15)
O12 0.068(3) 0.151(5) 0.221(7) -0.059(4) 0.046(4) -0.004(3)

loop_
_atom_type_symbol
_atom_type_description
_atom_type_scat_dispersion_real
_atom_type_scat_dispersion_imag
_atom_type_scat_source
C C 0.0033 0.0016 'International Tables Vol C Tables 4.2.6.8 and 6.1.1.4'
H H 0.0000 0.0000 'International Tables Vol C Tables 4.2.6.8 and 6.1.1.4'
N N 0.0061 0.0033 'International Tables Vol C Tables 4.2.6.8 and 6.1.1.4'
O O 0.0106 0.0060 'International Tables Vol C Tables 4.2.6.8 and 6.1.1.4'
Cd Cd -0.8075 1.2024 'International Tables Vol C Tables 4.2.6.8 and 6.1.1.4'

loop_
_geom_angle_atom_site_label_1
_geom_angle_atom_site_label_2
_geom_angle_atom_site_label_3
_geom_angle
_geom_angle_site_symmetry_1
_geom_angle_site_symmetry_3
_geom_angle_publ_flag
N1 Cd1 O2 158.42(9) . . ?
N1 Cd1 O8 94.39(8) . . ?
O2 Cd1 O8 82.49(7) . . ?
N1 Cd1 O7 93.16(9) . . ?
O2 Cd1 O7 78.65(7) . . ?
O8 Cd1 O7 146.49(7) . . ?
N1 Cd1 O6 96.76(8) . . ?
O2 Cd1 O6 99.32(7) . . ?
O8 Cd1 O6 139.81(7) . . ?
O7 Cd1 O6 71.13(6) . . ?
N1 Cd1 O1 83.55(8) . . ?
O2 Cd1 O1 75.04(7) . . ?
O8 Cd1 O1 74.20(7) . . ?
O7 Cd1 O1 74.29(7) . . ?
O6 Cd1 O1 145.39(6) . . ?
N1 Cd1 O9 92.07(8) . . ?
O2 Cd1 O9 106.91(7) . . ?
O8 Cd1 O9 71.18(6) . . ?
O7 Cd1 O9 141.06(6) . . ?
O6 Cd1 O9 69.94(6) . . ?
O1 Cd1 O9 144.65(6) . . ?
O11 Cd2 N2 95.37(9) . . ?
O11 Cd2 O2 84.82(8) . . ?
N2 Cd2 O2 165.87(8) . . ?
O11 Cd2 O3 92.31(8) . . ?
N2 Cd2 O3 89.58(9) . . ?
O2 Cd2 O3 76.30(7) . . ?
O11 Cd2 O10 161.14(8) . . ?
N2 Cd2 O10 96.93(9) . . ?
O2 Cd2 O10 86.71(7) . . ?
O3 Cd2 O10 102.01(8) . . ?
O11 Cd2 O9 90.11(7) . 3_574 ?
N2 Cd2 O9 97.04(9) . 3_574 ?
O2 Cd2 O9 97.08(7) . 3_574 ?
O3 Cd2 O9 172.70(7) . 3_574 ?
O10 Cd2 O9 74.24(7) . 3_574 ?
C1 O1 Cd1 105.15(18) . . ?
C2 O2 Cd1 109.14(17) . . ?
C2 O2 Cd2 107.07(17) . . ?
Cd1 O2 Cd2 143.74(9) . . ?
C3 O3 Cd2 107.45(18) . . ?
C6 O6 Cd1 111.09(17) . . ?
C7 O7 Cd1 111.20(17) . . ?
C8 O8 Cd1 113.31(18) 1_545 . ?
C9 O9 Cd2 106.30(16) 1_545 3_574 ?
C9 O9 Cd1 105.90(17) 1_545 . ?
Cd2 O9 Cd1 147.01(8) 3_574 . ?
C10 O10 Cd2 108.88(17) 3_584 . ?
C12 N1 C16 116.5(3) . . ?
C12 N1 Cd1 122.1(2) . . ?
C16 N1 Cd1 121.4(2) . . ?
C19 N2 C20 116.7(3) 1_655 1_655 ?
C19 N2 Cd2 122.6(2) 1_655 . ?
C20 N2 Cd2 120.6(2) 1_655 . ?
O1 C1 C2 125.3(3) . . ?
O1 C1 C5 127.2(3) . . ?
C2 C1 C5 107.5(3) . . ?
O2 C2 C3 124.7(3) . . ?
O2 C2 C1 125.4(3) . . ?
C3 C2 C1 109.9(2) . . ?
O3 C3 C2 124.1(3) . . ?
O3 C3 C4 126.6(3) . . ?
C2 C3 C4 109.3(3) . . ?
O4 C4 C3 127.2(3) . . ?
O4 C4 C5 126.2(3) . . ?
C3 C4 C5 106.6(3) . . ?
O5 C5 C1 126.6(3) . . ?
O5 C5 C4 126.8(3) . . ?
C1 C5 C4 106.5(3) . . ?
O6 C6 C7 122.5(3) . . ?
O6 C6 C10 129.0(3) . . ?
C7 C6 C10 108.5(2) . . ?
O7 C7 C6 123.5(2) . . ?
O7 C7 C8 128.3(2) . . ?
C6 C7 C8 108.1(2) . . ?
O8 C8 C9 125.1(3) 1_565 . ?
O8 C8 C7 128.6(3) 1_565 . ?
C9 C8 C7 106.2(2) . . ?
O9 C9 C10 124.6(3) 1_565 . ?
O9 C9 C8 124.5(2) 1_565 . ?
C10 C9 C8 110.9(2) . . ?
O10 C10 C9 125.2(3) 3_584 . ?
O10 C10 C6 128.6(3) 3_584 . ?
C9 C10 C6 106.2(2) . . ?
N1 C12 C13 124.0(3) . . ?
C14 C13 C12 119.7(3) . . ?
C13 C14 C15 116.6(3) . . ?
C13 C14 C17 121.9(3) . . ?
C15 C14 C17 121.4(3) . . ?
C16 C15 C14 120.0(3) . . ?
N1 C16 C15 123.2(3) . . ?
C21 C17 C18 117.1(3) . . ?
C21 C17 C14 121.4(3) . . ?
C18 C17 C14 121.4(3) . . ?
C19 C18 C17 119.8(3) . . ?
N2 C19 C18 123.5(3) 1_455 . ?
N2 C20 C21 122.9(3) 1_455 . ?
C20 C21 C17 119.9(3) . . ?

loop_
_geom_bond_atom_site_label_1
_geom_bond_atom_site_label_2
_geom_bond_distance
_geom_bond_site_symmetry_2
_geom_bond_publ_flag
Cd1 N1 2.255(3) . ?
Cd1 O2 2.2955(19) . ?
Cd1 O8 2.359(2) . ?
Cd1 O7 2.4195(19) . ?
Cd1 O6 2.423(2) . ?
Cd1 O1 2.467(2) . ?
Cd1 O9 2.568(2) . ?
Cd2 O11 2.259(2) . ?
Cd2 N2 2.275(3) . ?
Cd2 O2 2.3142(19) . ?
Cd2 O3 2.321(2) . ?
Cd2 O10 2.3503(19) . ?
Cd2 O9 2.422(2) 3_574 ?
O1 C1 1.242(4) . ?
O2 C2 1.282(3) . ?
O3 C3 1.271(4) . ?
O4 C4 1.221(4) . ?
O5 C5 1.217(4) . ?
O6 C6 1.251(3) . ?
O7 C7 1.238(3) . ?
O8 C8 1.235(3) 1_545 ?
O9 C9 1.264(3) 1_545 ?
O9 Cd2 2.422(2) 3_574 ?
O10 C10 1.244(4) 3_584 ?
N1 C12 1.323(4) . ?
N1 C16 1.327(4) . ?
N2 C19 1.333(4) 1_655 ?
N2 C20 1.343(4) 1_655 ?
C1 C2 1.444(4) . ?
C1 C5 1.485(4) . ?
C2 C3 1.420(4) . ?
C3 C4 1.459(4) . ?
C4 C5 1.504(5) . ?
C6 C7 1.461(4) . ?
C6 C10 1.466(4) . ?
C7 C8 1.469(4) . ?
C8 O8 1.235(3) 1_565 ?
C8 C9 1.447(4) . ?
C9 O9 1.264(3) 1_565 ?
C9 C10 1.446(4) . ?
C10 O10 1.244(4) 3_584 ?
C12 C13 1.372(5) . ?
C13 C14 1.370(5) . ?
C14 C15 1.383(5) . ?
C14 C17 1.495(5) . ?
C15 C16 1.373(5) . ?
C17 C21 1.378(5) . ?
C17 C18 1.378(5) . ?
C18 C19 1.368(5) . ?
C19 N2 1.333(4) 1_455 ?
C20 N2 1.343(4) 1_455 ?
C20 C21 1.373(5) . ?
